data_7220923
loop_
_publ_author_name
'Liu, Gong-Qing'
'Li, Lin'
'Duan, Lili'
'Li, Yue-Ming'

_publ_section_title
;
 mCPBA-mediated metal-free intramolecular aminohydroxylation and
 dioxygenation of unfunctionalized olefins
;
_journal_name_full 'RSC Adv.'
_journal_paper_doi 10.1039/C5RA09024E
_journal_year 2015
_chemical_formula_sum 'C25 H27 N O3 S'
_chemical_formula_weight 421.54
_chemical_name_systematic
; 
 ? 
;
_space_group_IT_number 14
_symmetry_cell_setting monoclinic
_symmetry_space_group_name_Hall '-P 2ybc'
_symmetry_space_group_name_H-M 'P 1 21/c 1'
_atom_sites_solution_hydrogens geom
_atom_sites_solution_primary direct
_atom_sites_solution_secondary difmap
_audit_creation_method SHELXL-97
_audit_update_record
;
2015-05-14 deposited with the CCDC.
2015-06-26 downloaded from the CCDC.
;
_cell_angle_alpha 90.00
_cell_angle_beta 100.14(3)
_cell_angle_gamma 90.00
_cell_formula_units_Z 4
_cell_length_a 14.198(3)
_cell_length_b 6.0639(12)
_cell_length_c 25.178(5)
_cell_measurement_reflns_used 5461
_cell_measurement_temperature 113(2)
_cell_measurement_theta_max 27.9304
_cell_measurement_theta_min 1.4570
_cell_volume 2133.8(8)
_computing_cell_refinement crystalclear
_computing_data_collection crystalclear
_computing_data_reduction crystalclear
_computing_molecular_graphics 'Bruker SHELXTL'
_computing_publication_material 'Bruker SHELXTL'
_computing_structure_refinement 'SHELXL-97 (Sheldrick, 1997)'
_computing_structure_solution 'SHELXS-97 (Sheldrick, 1990)'
_diffrn_ambient_temperature 113(2)
_diffrn_measured_fraction_theta_full 0.994
_diffrn_measured_fraction_theta_max 0.994
_diffrn_measurement_device_type 'rigaku saturn'
_diffrn_measurement_method '\w scans'
_diffrn_radiation_monochromator confocal
_diffrn_radiation_source 'rotating anode'
_diffrn_radiation_type MoK\a
_diffrn_radiation_wavelength 0.71073
_diffrn_reflns_av_R_equivalents 0.0444
_diffrn_reflns_av_sigmaI/netI 0.0463
_diffrn_reflns_limit_h_max 18
_diffrn_reflns_limit_h_min -12
_diffrn_reflns_limit_k_max 7
_diffrn_reflns_limit_k_min -6
_diffrn_reflns_limit_l_max 30
_diffrn_reflns_limit_l_min -33
_diffrn_reflns_number 15871
_diffrn_reflns_theta_full 27.94
_diffrn_reflns_theta_max 27.94
_diffrn_reflns_theta_min 1.46
_diffrn_standards_decay_% 0
_diffrn_standards_interval_count 0
_diffrn_standards_interval_time 0
_diffrn_standards_number 0
_exptl_absorpt_coefficient_mu 0.179
_exptl_absorpt_correction_T_max 0.9789
_exptl_absorpt_correction_T_min 0.9651
_exptl_absorpt_correction_type multi-scan
_exptl_absorpt_process_details crystalclear
_exptl_crystal_density_diffrn 1.312
_exptl_crystal_density_method 'not measured'
_exptl_crystal_F_000 896
_exptl_crystal_size_max 0.20
_exptl_crystal_size_mid 0.18
_exptl_crystal_size_min 0.12
_refine_diff_density_max 0.317
_refine_diff_density_min -0.511
_refine_diff_density_rms 0.061
_refine_ls_extinction_coef 0.014(2)
_refine_ls_extinction_expression Fc^*^=kFc[1+0.001xFc^2^\l^3^/sin(2\q)]^-1/4^
_refine_ls_extinction_method SHELXL
_refine_ls_goodness_of_fit_ref 1.011
_refine_ls_hydrogen_treatment constr
_refine_ls_matrix_type full
_refine_ls_number_parameters 275
_refine_ls_number_reflns 5063
_refine_ls_number_restraints 0
_refine_ls_restrained_S_all 1.011
_refine_ls_R_factor_all 0.0551
_refine_ls_R_factor_gt 0.0443
_refine_ls_shift/su_max 0.003
_refine_ls_shift/su_mean 0.000
_refine_ls_structure_factor_coef Fsqd
_refine_ls_weighting_details 'calc w=1/[\s^2^(Fo^2^)+(0.0819P)^2^+0.0000P] where P=(Fo^2^+2Fc^2^)/3'
_refine_ls_weighting_scheme calc
_refine_ls_wR_factor_gt 0.1187
_refine_ls_wR_factor_ref 0.1284
_reflns_number_gt 4074
_reflns_number_total 5063
_reflns_threshold_expression >2sigma(I)
_cod_data_source_file c5ra09024e2.cif
_cod_data_source_block shelxl
_cod_depositor_comments
;
The following automatic conversions were performed:

'_symmetry_cell_setting' value 'Monoclinic' changed to 'monoclinic'
according to
/usr/data/users/saulius/crontab/automatic-downloads/rss-feeds/RSC/lib/dictionaries/cif_core.dic
dictionary named 'cif_core.dic' version 2.4.2 from 2011-04-26.

'_exptl_absorpt_correction_type' value 'MULTI-SCAN' changed to
'multi-scan' according to
/usr/data/users/saulius/crontab/automatic-downloads/rss-feeds/RSC/lib/dictionaries/cif_core.dic
dictionary named 'cif_core.dic' version 2.4.2 from 2011-04-26.

'_refine_ls_hydrogen_treatment' value 'CONSTR' changed to 'constr'
according to
/usr/data/users/saulius/crontab/automatic-downloads/rss-feeds/RSC/lib/dictionaries/cif_core.dic
dictionary named 'cif_core.dic' version 2.4.2 from 2011-04-26.

Automatic conversion script
Id: cif_fix_values 3271 2015-04-21 07:52:19Z andrius 
;
_cod_original_cell_volume 2133.9(7)
_cod_original_sg_symbol_H-M P2(1)/c
_cod_database_code 7220923

loop_
_symmetry_equiv_pos_as_xyz
'x, y, z'
'-x, y+1/2, -z+1/2'
'-x, -y, -z'
'x, -y-1/2, z-1/2'

loop_
_atom_site_label
_atom_site_type_symbol
_atom_site_fract_x
_atom_site_fract_y
_atom_site_fract_z
_atom_site_U_iso_or_equiv
_atom_site_adp_type
_atom_site_occupancy
_atom_site_symmetry_multiplicity
_atom_site_calc_flag
_atom_site_refinement_flags
S1 S 0.08564(3) 0.53921(6) 0.108695(15) 0.01557(13) Uani 1 1 d .
O1 O 0.08763(8) 0.77652(17) 0.10947(4) 0.0214(3) Uani 1 1 d .
O2 O 0.00256(8) 0.42444(18) 0.08065(4) 0.0206(3) Uani 1 1 d .
O3 O 0.16759(8) 0.35701(17) -0.02852(4) 0.0201(3) Uani 1 1 d .
H3 H 0.1225 0.4372 -0.0436 0.030 Uiso 1 1 calc R
N1 N 0.17485(9) 0.45946(19) 0.08159(5) 0.0150(3) Uani 1 1 d .
C1 C 0.10189(11) 0.4508(2) 0.17650(6) 0.0159(3) Uani 1 1 d .
C2 C 0.06814(11) 0.2441(2) 0.18899(6) 0.0195(3) Uani 1 1 d .
H2 H 0.0355 0.1513 0.1613 0.023 Uiso 1 1 calc R
C3 C 0.08319(12) 0.1762(3) 0.24280(7) 0.0223(3) Uani 1 1 d .
H3A H 0.0601 0.0364 0.2517 0.027 Uiso 1 1 calc R
C4 C 0.13162(12) 0.3103(3) 0.28377(7) 0.0244(4) Uani 1 1 d .
C5 C 0.16377(12) 0.5163(3) 0.26982(6) 0.0237(4) Uani 1 1 d .
H5 H 0.1964 0.6095 0.2974 0.028 Uiso 1 1 calc R
C6 C 0.14935(12) 0.5885(3) 0.21669(7) 0.0210(3) Uani 1 1 d .
H6 H 0.1715 0.7295 0.2079 0.025 Uiso 1 1 calc R
C7 C 0.14885(15) 0.2355(4) 0.34179(7) 0.0375(5) Uani 1 1 d .
H7A H 0.1002 0.2999 0.3603 0.056 Uiso 1 1 calc R
H7B H 0.2125 0.2837 0.3596 0.056 Uiso 1 1 calc R
H7C H 0.1451 0.0743 0.3431 0.056 Uiso 1 1 calc R
C8 C 0.26784(11) 0.5734(2) 0.08979(6) 0.0169(3) Uani 1 1 d .
H8A H 0.2718 0.6848 0.1188 0.020 Uiso 1 1 calc R
H8B H 0.2781 0.6473 0.0562 0.020 Uiso 1 1 calc R
C9 C 0.34180(11) 0.3884(2) 0.10580(6) 0.0153(3) Uani 1 1 d .
C10 C 0.29381(11) 0.2008(2) 0.06852(6) 0.0156(3) Uani 1 1 d .
H10A H 0.3128 0.2109 0.0326 0.019 Uiso 1 1 calc R
H10B H 0.3139 0.0551 0.0843 0.019 Uiso 1 1 calc R
C11 C 0.18451(11) 0.2282(2) 0.06324(6) 0.0148(3) Uani 1 1 d .
H11 H 0.1591 0.1230 0.0879 0.018 Uiso 1 1 calc R
C12 C 0.13159(11) 0.1974(2) 0.00496(6) 0.0174(3) Uani 1 1 d .
H12 H 0.0618 0.2243 0.0037 0.021 Uiso 1 1 calc R
C13 C 0.14518(13) -0.0339(2) -0.01605(7) 0.0235(4) Uani 1 1 d .
H13A H 0.1046 -0.0528 -0.0515 0.035 Uiso 1 1 calc R
H13B H 0.1273 -0.1430 0.0092 0.035 Uiso 1 1 calc R
H13C H 0.2124 -0.0549 -0.0193 0.035 Uiso 1 1 calc R
C14 C 0.44135(11) 0.4367(2) 0.09277(6) 0.0171(3) Uani 1 1 d .
C15 C 0.51111(12) 0.2706(3) 0.10241(7) 0.0238(4) Uani 1 1 d .
H15 H 0.4960 0.1340 0.1174 0.029 Uiso 1 1 calc R
C16 C 0.60203(13) 0.3028(3) 0.09039(7) 0.0296(4) Uani 1 1 d .
H16 H 0.6482 0.1882 0.0971 0.035 Uiso 1 1 calc R
C17 C 0.62602(12) 0.5015(3) 0.06856(7) 0.0286(4) Uani 1 1 d .
H17 H 0.6879 0.5225 0.0600 0.034 Uiso 1 1 calc R
C18 C 0.55849(13) 0.6677(3) 0.05952(7) 0.0272(4) Uani 1 1 d .
H18 H 0.5744 0.8048 0.0451 0.033 Uiso 1 1 calc R
C19 C 0.46677(12) 0.6355(3) 0.07148(6) 0.0224(3) Uani 1 1 d .
H19 H 0.4211 0.7512 0.0650 0.027 Uiso 1 1 calc R
C20 C 0.35194(11) 0.3397(2) 0.16660(6) 0.0163(3) Uani 1 1 d .
C21 C 0.32028(12) 0.1472(2) 0.18797(6) 0.0200(3) Uani 1 1 d .
H21 H 0.2879 0.0385 0.1643 0.024 Uiso 1 1 calc R
C22 C 0.33544(12) 0.1115(3) 0.24365(7) 0.0247(4) Uani 1 1 d .
H22 H 0.3139 -0.0215 0.2575 0.030 Uiso 1 1 calc R
C23 C 0.38161(12) 0.2685(3) 0.27874(6) 0.0259(4) Uani 1 1 d .
H23 H 0.3920 0.2437 0.3166 0.031 Uiso 1 1 calc R
C24 C 0.41273(12) 0.4633(3) 0.25820(7) 0.0256(4) Uani 1 1 d .
H24 H 0.4440 0.5726 0.2820 0.031 Uiso 1 1 calc R
C25 C 0.39788(12) 0.4975(3) 0.20274(6) 0.0211(3) Uani 1 1 d .
H25 H 0.4194 0.6309 0.1891 0.025 Uiso 1 1 calc R

loop_
_atom_site_aniso_label
_atom_site_aniso_U_11
_atom_site_aniso_U_22
_atom_site_aniso_U_33
_atom_site_aniso_U_23
_atom_site_aniso_U_13
_atom_site_aniso_U_12
S1 0.0135(2) 0.0164(2) 0.0171(2) 0.00175(13) 0.00348(15) 0.00054(14)
O1 0.0233(6) 0.0160(5) 0.0262(6) 0.0029(4) 0.0081(5) 0.0027(4)
O2 0.0122(6) 0.0270(6) 0.0217(6) 0.0004(4) 0.0007(5) -0.0010(5)
O3 0.0167(6) 0.0258(6) 0.0178(6) 0.0064(4) 0.0026(5) 0.0000(5)
N1 0.0120(6) 0.0147(6) 0.0185(6) -0.0019(4) 0.0033(5) -0.0027(5)
C1 0.0132(7) 0.0181(7) 0.0170(7) 0.0018(5) 0.0042(6) 0.0015(6)
C2 0.0161(8) 0.0185(7) 0.0243(8) 0.0000(6) 0.0050(6) -0.0005(6)
C3 0.0184(8) 0.0240(8) 0.0264(8) 0.0078(6) 0.0091(7) 0.0023(6)
C4 0.0163(8) 0.0377(9) 0.0203(8) 0.0061(7) 0.0058(6) 0.0069(7)
C5 0.0182(8) 0.0339(9) 0.0187(8) -0.0040(6) 0.0028(7) -0.0028(7)
C6 0.0156(8) 0.0236(7) 0.0245(8) -0.0023(6) 0.0052(7) -0.0027(6)
C7 0.0311(11) 0.0586(12) 0.0228(9) 0.0113(8) 0.0044(8) 0.0008(9)
C8 0.0136(7) 0.0169(7) 0.0197(7) 0.0006(5) 0.0020(6) -0.0029(6)
C9 0.0138(7) 0.0166(7) 0.0152(7) 0.0007(5) 0.0019(6) -0.0017(6)
C10 0.0138(7) 0.0175(7) 0.0147(7) -0.0012(5) 0.0008(6) -0.0023(6)
C11 0.0149(7) 0.0140(6) 0.0158(7) -0.0013(5) 0.0031(6) -0.0018(6)
C12 0.0129(7) 0.0215(7) 0.0174(7) 0.0020(6) 0.0017(6) -0.0028(6)
C13 0.0261(9) 0.0235(8) 0.0194(8) -0.0029(6) -0.0001(7) -0.0051(7)
C14 0.0130(7) 0.0240(7) 0.0141(7) -0.0026(5) 0.0015(6) -0.0041(6)
C15 0.0177(8) 0.0287(8) 0.0248(8) 0.0017(6) 0.0029(7) 0.0000(7)
C16 0.0160(8) 0.0420(10) 0.0297(9) -0.0002(8) 0.0015(7) 0.0034(8)
C17 0.0166(8) 0.0466(10) 0.0239(9) -0.0079(7) 0.0073(7) -0.0092(8)
C18 0.0260(10) 0.0298(9) 0.0276(9) -0.0029(7) 0.0102(8) -0.0099(7)
C19 0.0201(8) 0.0229(8) 0.0251(8) -0.0022(6) 0.0058(7) -0.0042(6)
C20 0.0105(7) 0.0220(7) 0.0161(7) -0.0002(5) 0.0013(6) 0.0013(6)
C21 0.0175(8) 0.0224(7) 0.0196(8) 0.0016(6) 0.0022(6) 0.0002(6)
C22 0.0200(8) 0.0317(8) 0.0234(8) 0.0080(7) 0.0064(7) 0.0046(7)
C23 0.0175(8) 0.0448(10) 0.0153(7) 0.0038(7) 0.0028(6) 0.0066(8)
C24 0.0162(8) 0.0407(10) 0.0188(8) -0.0073(7) -0.0002(7) -0.0026(7)
C25 0.0161(8) 0.0268(8) 0.0200(8) -0.0014(6) 0.0022(6) -0.0040(7)

loop_
_atom_type_symbol
_atom_type_description
_atom_type_scat_dispersion_real
_atom_type_scat_dispersion_imag
_atom_type_scat_source
C C 0.0033 0.0016 'International Tables Vol C Tables 4.2.6.8 and 6.1.1.4'
H H 0.0000 0.0000 'International Tables Vol C Tables 4.2.6.8 and 6.1.1.4'
N N 0.0061 0.0033 'International Tables Vol C Tables 4.2.6.8 and 6.1.1.4'
O O 0.0106 0.0060 'International Tables Vol C Tables 4.2.6.8 and 6.1.1.4'
S S 0.1246 0.1234 'International Tables Vol C Tables 4.2.6.8 and 6.1.1.4'

loop_
_geom_angle_atom_site_label_1
_geom_angle_atom_site_label_2
_geom_angle_atom_site_label_3
_geom_angle
O1 S1 O2 120.08(7)
O1 S1 N1 106.87(6)
O2 S1 N1 106.46(7)
O1 S1 C1 106.96(7)
O2 S1 C1 106.45(7)
N1 S1 C1 109.81(7)
C12 O3 H3 109.5
C8 N1 C11 110.85(11)
C8 N1 S1 123.43(10)
C11 N1 S1 122.32(10)
C6 C1 C2 121.08(14)
C6 C1 S1 119.02(11)
C2 C1 S1 119.90(11)
C3 C2 C1 118.87(14)
C3 C2 H2 120.6
C1 C2 H2 120.6
C2 C3 C4 121.13(15)
C2 C3 H3A 119.4
C4 C3 H3A 119.4
C5 C4 C3 118.40(14)
C5 C4 C7 120.57(16)
C3 C4 C7 121.03(16)
C6 C5 C4 121.71(15)
C6 C5 H5 119.1
C4 C5 H5 119.1
C5 C6 C1 118.81(15)
C5 C6 H6 120.6
C1 C6 H6 120.6
C4 C7 H7A 109.5
C4 C7 H7B 109.5
H7A C7 H7B 109.5
C4 C7 H7C 109.5
H7A C7 H7C 109.5
H7B C7 H7C 109.5
N1 C8 C9 104.37(11)
N1 C8 H8A 110.9
C9 C8 H8A 110.9
N1 C8 H8B 110.9
C9 C8 H8B 110.9
H8A C8 H8B 108.9
C14 C9 C20 108.69(12)
C14 C9 C8 114.60(12)
C20 C9 C8 109.86(12)
C14 C9 C10 109.46(12)
C20 C9 C10 114.44(12)
C8 C9 C10 99.72(12)
C11 C10 C9 107.50(12)
C11 C10 H10A 110.2
C9 C10 H10A 110.2
C11 C10 H10B 110.2
C9 C10 H10B 110.2
H10A C10 H10B 108.5
N1 C11 C12 110.72(12)
N1 C11 C10 102.75(11)
C12 C11 C10 112.60(12)
N1 C11 H11 110.2
C12 C11 H11 110.2
C10 C11 H11 110.2
O3 C12 C13 109.70(12)
O3 C12 C11 108.29(12)
C13 C12 C11 111.88(12)
O3 C12 H12 109.0
C13 C12 H12 109.0
C11 C12 H12 109.0
C12 C13 H13A 109.5
C12 C13 H13B 109.5
H13A C13 H13B 109.5
C12 C13 H13C 109.5
H13A C13 H13C 109.5
H13B C13 H13C 109.5
C19 C14 C15 117.72(14)
C19 C14 C9 123.95(14)
C15 C14 C9 118.33(13)
C16 C15 C14 121.00(15)
C16 C15 H15 119.5
C14 C15 H15 119.5
C15 C16 C17 120.61(16)
C15 C16 H16 119.7
C17 C16 H16 119.7
C18 C17 C16 119.05(15)
C18 C17 H17 120.5
C16 C17 H17 120.5
C17 C18 C19 120.44(15)
C17 C18 H18 119.8
C19 C18 H18 119.8
C14 C19 C18 121.16(15)
C14 C19 H19 119.4
C18 C19 H19 119.4
C21 C20 C25 117.85(14)
C21 C20 C9 124.38(13)
C25 C20 C9 117.75(13)
C20 C21 C22 120.94(15)
C20 C21 H21 119.5
C22 C21 H21 119.5
C23 C22 C21 120.42(15)
C23 C22 H22 119.8
C21 C22 H22 119.8
C22 C23 C24 119.50(15)
C22 C23 H23 120.2
C24 C23 H23 120.2
C25 C24 C23 119.86(15)
C25 C24 H24 120.1
C23 C24 H24 120.1
C24 C25 C20 121.42(15)
C24 C25 H25 119.3
C20 C25 H25 119.3

loop_
_geom_bond_atom_site_label_1
_geom_bond_atom_site_label_2
_geom_bond_distance
S1 O1 1.4394(11)
S1 O2 1.4426(12)
S1 N1 1.6149(13)
S1 C1 1.7653(15)
O3 C12 1.4353(17)
O3 H3 0.8400
N1 C8 1.4722(18)
N1 C11 1.4906(17)
C1 C6 1.391(2)
C1 C2 1.397(2)
C2 C3 1.396(2)
C2 H2 0.9500
C3 C4 1.396(2)
C3 H3A 0.9500
C4 C5 1.396(2)
C4 C7 1.508(2)
C5 C6 1.388(2)
C5 H5 0.9500
C6 H6 0.9500
C7 H7A 0.9800
C7 H7B 0.9800
C7 H7C 0.9800
C8 C9 1.541(2)
C8 H8A 0.9900
C8 H8B 0.9900
C9 C14 1.534(2)
C9 C20 1.541(2)
C9 C10 1.554(2)
C10 C11 1.543(2)
C10 H10A 0.9900
C10 H10B 0.9900
C11 C12 1.538(2)
C11 H11 1.0000
C12 C13 1.523(2)
C12 H12 1.0000
C13 H13A 0.9800
C13 H13B 0.9800
C13 H13C 0.9800
C14 C19 1.392(2)
C14 C15 1.404(2)
C15 C16 1.391(2)
C15 H15 0.9500
C16 C17 1.391(3)
C16 H16 0.9500
C17 C18 1.382(3)
C17 H17 0.9500
C18 C19 1.401(2)
C18 H18 0.9500
C19 H19 0.9500
C20 C21 1.392(2)
C20 C25 1.400(2)
C21 C22 1.397(2)
C21 H21 0.9500
C22 C23 1.383(2)
C22 H22 0.9500
C23 C24 1.392(2)
C23 H23 0.9500
C24 C25 1.390(2)
C24 H24 0.9500
C25 H25 0.9500

loop_
_geom_hbond_atom_site_label_D
_geom_hbond_atom_site_label_H
_geom_hbond_atom_site_label_A
_geom_hbond_distance_DH
_geom_hbond_distance_HA
_geom_hbond_distance_DA
_geom_hbond_angle_DHA
_geom_hbond_site_symmetry_A
O3 H3 O2 0.84 2.04 2.8634(17) 168.6 3_565

loop_
_geom_torsion_atom_site_label_1
_geom_torsion_atom_site_label_2
_geom_torsion_atom_site_label_3
_geom_torsion_atom_site_label_4
_geom_torsion
O1 S1 N1 C8 36.02(13)
O2 S1 N1 C8 165.50(11)
C1 S1 N1 C8 -79.65(13)
O1 S1 N1 C11 -166.73(11)
O2 S1 N1 C11 -37.25(13)
C1 S1 N1 C11 77.60(12)
O1 S1 C1 C6 -25.10(14)
O2 S1 C1 C6 -154.63(12)
N1 S1 C1 C6 90.51(13)
O1 S1 C1 C2 155.57(12)
O2 S1 C1 C2 26.04(14)
N1 S1 C1 C2 -88.81(13)
C6 C1 C2 C3 -0.3(2)
S1 C1 C2 C3 178.97(12)
C1 C2 C3 C4 -0.5(2)
C2 C3 C4 C5 0.9(2)
C2 C3 C4 C7 -179.25(16)
C3 C4 C5 C6 -0.5(2)
C7 C4 C5 C6 179.60(16)
C4 C5 C6 C1 -0.3(2)
C2 C1 C6 C5 0.7(2)
S1 C1 C6 C5 -178.63(12)
C11 N1 C8 C9 -29.51(15)
S1 N1 C8 C9 130.02(11)
N1 C8 C9 C14 154.27(12)
N1 C8 C9 C20 -83.04(14)
N1 C8 C9 C10 37.51(13)
C14 C9 C10 C11 -154.44(12)
C20 C9 C10 C11 83.29(15)
C8 C9 C10 C11 -33.88(14)
C8 N1 C11 C12 -112.91(14)
S1 N1 C11 C12 87.29(14)
C8 N1 C11 C10 7.53(14)
S1 N1 C11 C10 -152.26(10)
C9 C10 C11 N1 17.32(14)
C9 C10 C11 C12 136.46(12)
N1 C11 C12 O3 55.59(15)
C10 C11 C12 O3 -58.80(15)
N1 C11 C12 C13 176.61(12)
C10 C11 C12 C13 62.23(16)
C20 C9 C14 C19 -119.30(15)
C8 C9 C14 C19 4.0(2)
C10 C9 C14 C19 115.05(15)
C20 C9 C14 C15 61.23(17)
C8 C9 C14 C15 -175.45(13)
C10 C9 C14 C15 -64.42(17)
C19 C14 C15 C16 -0.8(2)
C9 C14 C15 C16 178.66(14)
C14 C15 C16 C17 0.1(3)
C15 C16 C17 C18 0.7(3)
C16 C17 C18 C19 -0.9(3)
C15 C14 C19 C18 0.7(2)
C9 C14 C19 C18 -178.78(14)
C17 C18 C19 C14 0.2(3)
C14 C9 C20 C21 -123.70(15)
C8 C9 C20 C21 110.18(16)
C10 C9 C20 C21 -1.0(2)
C14 C9 C20 C25 54.90(17)
C8 C9 C20 C25 -71.22(17)
C10 C9 C20 C25 177.59(13)
C25 C20 C21 C22 -1.1(2)
C9 C20 C21 C22 177.50(14)
C20 C21 C22 C23 0.6(2)
C21 C22 C23 C24 0.2(2)
C22 C23 C24 C25 -0.5(2)
C23 C24 C25 C20 0.0(2)
C21 C20 C25 C24 0.8(2)
C9 C20 C25 C24 -177.90(14)
